data_7208968
loop_
_publ_author_name
'Yan, Zhiqing'
'Bolokowicz, Andrew J.'
'Collett, Teage K.'
'Reeb, Sarah A.'
'Wiseman, Joshua D.'
'Wheeler, Kraig A.'

_publ_section_title
;
 Solid-state photodimerization reactions of racemic and homochiral
 phenylalanine sulfonamidecinnamic acids
;
_journal_issue 1
_journal_name_full CrystEngComm
_journal_page_first 27
_journal_paper_doi 10.1039/c2ce26307f
_journal_volume 15
_journal_year 2013
_chemical_formula_moiety 'C19 H19 N O6 S'
_chemical_formula_sum 'C19 H19 N O6 S'
_chemical_formula_weight 389.41
_chemical_name_systematic
;
?
;
_space_group_IT_number 14
_symmetry_cell_setting monoclinic
_symmetry_space_group_name_Hall '-P 2yn'
_symmetry_space_group_name_H-M 'P 1 21/n 1'
_atom_sites_solution_hydrogens geom
_atom_sites_solution_primary direct
_atom_sites_solution_secondary difmap
_audit_creation_method SHELXL-97
_cell_angle_alpha 90.00
_cell_angle_beta 108.034(1)
_cell_angle_gamma 90.00
_cell_formula_units_Z 4
_cell_length_a 9.6628(1)
_cell_length_b 12.9705(2)
_cell_length_c 15.2675(2)
_cell_measurement_reflns_used 8132
_cell_measurement_temperature 100(2)
_cell_measurement_theta_max 66.891
_cell_measurement_theta_min 3.407
_cell_volume 1819.49(4)
_computing_cell_refinement APEX2
_computing_data_reduction
;
SAINT (Bruker, 2008) and XPREP (Bruker, 2008)
;
_computing_molecular_graphics 'XSEED (Barbour, 2001)'
_computing_publication_material 'XSEED (Barbour, 2001)'
_computing_structure_refinement 'SHELXL-97 (Sheldrick, 2008)'
_computing_structure_solution 'SHELXS-97 (Sheldrick, 2008)'
_diffrn_ambient_temperature 100(2)
_diffrn_detector_area_resol_mean 8.33
_diffrn_measured_fraction_theta_full 0.993
_diffrn_measured_fraction_theta_max 0.993
_diffrn_measurement_device_type 'Bruker APEXII CCD'
_diffrn_measurement_method 'phi and omega scans'
_diffrn_radiation_monochromator graphite
_diffrn_radiation_source 'fine-focus sealed tube'
_diffrn_radiation_type CuK\a
_diffrn_radiation_wavelength 1.54178
_diffrn_reflns_av_R_equivalents 0.0465
_diffrn_reflns_av_sigmaI/netI 0.0236
_diffrn_reflns_limit_h_max 11
_diffrn_reflns_limit_h_min -11
_diffrn_reflns_limit_k_max 15
_diffrn_reflns_limit_k_min -14
_diffrn_reflns_limit_l_max 18
_diffrn_reflns_limit_l_min -18
_diffrn_reflns_number 25034
_diffrn_reflns_theta_full 67.80
_diffrn_reflns_theta_max 67.80
_diffrn_reflns_theta_min 4.57
_exptl_absorpt_coefficient_mu 1.910
_exptl_absorpt_correction_T_max 0.8469
_exptl_absorpt_correction_T_min 0.6335
_exptl_absorpt_correction_type multi-scan
_exptl_absorpt_process_details 'SADABS (Bruker, 2010)'
_exptl_crystal_colour colorless
_exptl_crystal_density_diffrn 1.422
_exptl_crystal_density_method 'not measured'
_exptl_crystal_description 'transparent plate'
_exptl_crystal_F_000 816
_exptl_crystal_size_max 0.26
_exptl_crystal_size_mid 0.18
_exptl_crystal_size_min 0.09
_refine_diff_density_max 0.342
_refine_diff_density_min -0.243
_refine_diff_density_rms 0.047
_refine_ls_extinction_method none
_refine_ls_goodness_of_fit_ref 1.036
_refine_ls_hydrogen_treatment mixed
_refine_ls_matrix_type full
_refine_ls_number_parameters 254
_refine_ls_number_reflns 3271
_refine_ls_number_restraints 3
_refine_ls_restrained_S_all 1.037
_refine_ls_R_factor_all 0.0501
_refine_ls_R_factor_gt 0.0374
_refine_ls_shift/su_max 0.000
_refine_ls_shift/su_mean 0.000
_refine_ls_structure_factor_coef Fsqd
_refine_ls_weighting_details 'calc w=1/[\s^2^(Fo^2^)+(0.0548P)^2^+0.7995P] where P=(Fo^2^+2Fc^2^)/3'
_refine_ls_weighting_scheme calc
_refine_ls_wR_factor_gt 0.0946
_refine_ls_wR_factor_ref 0.1019
_reflns_number_gt 2672
_reflns_number_total 3271
_reflns_threshold_expression >2sigma(I)
_cod_data_source_file c2ce26307f.txt
_cod_data_source_block kaw144
_cod_original_sg_symbol_H-M 'P 21/n'
_cod_database_code 7208968

loop_
_symmetry_equiv_pos_as_xyz
'x, y, z'
'-x+1/2, y+1/2, -z+1/2'
'-x, -y, -z'
'x-1/2, -y-1/2, z-1/2'

loop_
_atom_site_label
_atom_site_type_symbol
_atom_site_fract_x
_atom_site_fract_y
_atom_site_fract_z
_atom_site_U_iso_or_equiv
_atom_site_adp_type
_atom_site_occupancy
_atom_site_symmetry_multiplicity
_atom_site_calc_flag
_atom_site_refinement_flags
S1 S 0.77149(5) 0.14635(4) 0.00085(3) 0.02790(15) Uani 1 1 d .
O1 O -0.05730(16) 0.30879(12) -0.38753(11) 0.0415(4) Uani 1 1 d D
H20 H -0.145(2) 0.3300(19) -0.4208(16) 0.050 Uiso 1 1 d D
O2 O -0.10517(15) 0.17308(12) -0.48353(10) 0.0396(4) Uani 1 1 d .
O3 O 1.14095(16) 0.25862(12) -0.08184(10) 0.0362(4) Uani 1 1 d D
H21 H 1.217(2) 0.2774(19) -0.0451(15) 0.043 Uiso 1 1 d D
O4 O 1.17271(14) 0.13582(11) 0.02508(9) 0.0323(3) Uani 1 1 d .
O5 O 0.83671(16) 0.24465(11) 0.02918(10) 0.0390(4) Uani 1 1 d .
O6 O 0.74080(15) 0.07721(12) 0.06541(9) 0.0352(3) Uani 1 1 d .
N1 N 0.87941(17) 0.08562(13) -0.04361(11) 0.0265(4) Uani 1 1 d D
H22 H 0.867(2) 0.0235(13) -0.0497(15) 0.032 Uiso 1 1 d D
C1 C -0.0247(2) 0.21843(17) -0.41590(15) 0.0347(5) Uani 1 1 d .
C2 C 0.1159(2) 0.17312(17) -0.35845(15) 0.0350(5) Uani 1 1 d .
C3 C 0.2027(2) 0.23144(17) -0.29265(15) 0.0350(5) Uani 1 1 d .
H3 H 0.1690 0.2995 -0.2884 0.042 Uiso 1 1 calc R
C4 C 0.1442(3) 0.0664(2) -0.38591(17) 0.0472(6) Uani 1 1 d .
H4A H 0.2449 0.0469 -0.3529 0.071 Uiso 1 1 calc R
H4B H 0.1289 0.0643 -0.4524 0.071 Uiso 1 1 calc R
H4C H 0.0775 0.0180 -0.3704 0.071 Uiso 1 1 calc R
C5 C 0.3447(2) 0.20506(16) -0.22511(14) 0.0328(5) Uani 1 1 d .
C6 C 0.4507(2) 0.28145(17) -0.20030(15) 0.0343(5) Uani 1 1 d .
H6 H 0.4329 0.3465 -0.2303 0.041 Uiso 1 1 calc R
C7 C 0.5821(2) 0.26383(16) -0.13225(15) 0.0342(5) Uani 1 1 d .
H7 H 0.6544 0.3162 -0.1160 0.041 Uiso 1 1 calc R
C8 C 0.6068(2) 0.16914(16) -0.08826(14) 0.0304(4) Uani 1 1 d .
C9 C 0.5018(2) 0.09156(16) -0.11206(15) 0.0345(5) Uani 1 1 d .
H9 H 0.5197 0.0267 -0.0817 0.041 Uiso 1 1 calc R
C10 C 0.3715(2) 0.10981(17) -0.18020(15) 0.0360(5) Uani 1 1 d .
H10 H 0.2996 0.0572 -0.1966 0.043 Uiso 1 1 calc R
C11 C 1.0992(2) 0.17883(15) -0.04524(14) 0.0289(4) Uani 1 1 d .
C12 C 0.9489(2) 0.14090(16) -0.10147(13) 0.0291(4) Uani 1 1 d .
H12 H 0.8876 0.2020 -0.1287 0.035 Uiso 1 1 calc R
C13 C 0.9626(2) 0.07232(17) -0.18014(14) 0.0331(5) Uani 1 1 d .
H13A H 1.0191 0.1092 -0.2145 0.040 Uiso 1 1 calc R
H13B H 1.0164 0.0088 -0.1541 0.040 Uiso 1 1 calc R
C14 C 0.8152(2) 0.04356(17) -0.24558(13) 0.0320(5) Uani 1 1 d .
C15 C 0.7326(2) 0.11509(19) -0.30750(15) 0.0407(5) Uani 1 1 d .
H15 H 0.7695 0.1827 -0.3091 0.049 Uiso 1 1 calc R
C16 C 0.5971(3) 0.0891(2) -0.36712(16) 0.0466(6) Uani 1 1 d .
H16 H 0.5422 0.1384 -0.4099 0.056 Uiso 1 1 calc R
C17 C 0.5415(2) -0.0089(2) -0.36425(16) 0.0441(6) Uani 1 1 d .
H17 H 0.4492 -0.0274 -0.4056 0.053 Uiso 1 1 calc R
C18 C 0.6212(2) -0.07934(18) -0.30084(15) 0.0423(5) Uani 1 1 d .
H18 H 0.5823 -0.1459 -0.2971 0.051 Uiso 1 1 calc R
C19 C 0.7574(2) -0.05350(18) -0.24279(15) 0.0368(5) Uani 1 1 d .
H19 H 0.8122 -0.1031 -0.2003 0.044 Uiso 1 1 calc R

loop_
_atom_site_aniso_label
_atom_site_aniso_U_11
_atom_site_aniso_U_22
_atom_site_aniso_U_33
_atom_site_aniso_U_23
_atom_site_aniso_U_13
_atom_site_aniso_U_12
S1 0.0223(2) 0.0336(3) 0.0274(2) -0.0007(2) 0.00706(18) 0.00155(19)
O1 0.0282(8) 0.0408(9) 0.0498(10) 0.0005(7) 0.0036(7) 0.0065(7)
O2 0.0304(8) 0.0481(9) 0.0370(8) -0.0002(7) 0.0058(7) 0.0043(7)
O3 0.0275(7) 0.0401(9) 0.0368(8) 0.0075(7) 0.0040(6) -0.0055(6)
O4 0.0237(7) 0.0342(8) 0.0347(8) 0.0046(6) 0.0026(6) -0.0013(6)
O5 0.0341(8) 0.0395(8) 0.0419(9) -0.0093(7) 0.0096(7) -0.0026(7)
O6 0.0283(7) 0.0468(9) 0.0319(7) 0.0066(6) 0.0114(6) 0.0042(6)
N1 0.0215(8) 0.0284(9) 0.0296(8) 0.0015(7) 0.0077(6) 0.0009(7)
C1 0.0279(10) 0.0416(12) 0.0363(12) 0.0065(9) 0.0124(9) 0.0019(9)
C2 0.0285(10) 0.0403(12) 0.0386(12) 0.0077(9) 0.0141(9) 0.0044(9)
C3 0.0265(10) 0.0415(12) 0.0393(12) 0.0096(10) 0.0136(9) 0.0049(9)
C4 0.0386(12) 0.0531(15) 0.0447(13) -0.0002(11) 0.0051(10) 0.0111(11)
C5 0.0286(10) 0.0367(11) 0.0348(11) 0.0048(9) 0.0123(9) 0.0039(9)
C6 0.0312(11) 0.0349(11) 0.0386(11) 0.0050(9) 0.0134(9) 0.0034(9)
C7 0.0286(10) 0.0351(11) 0.0402(12) 0.0016(9) 0.0125(9) 0.0002(9)
C8 0.0230(9) 0.0373(11) 0.0325(10) 0.0019(9) 0.0107(8) 0.0061(8)
C9 0.0264(10) 0.0361(12) 0.0394(12) 0.0061(9) 0.0081(9) 0.0028(9)
C10 0.0257(10) 0.0392(12) 0.0416(12) 0.0041(10) 0.0083(9) -0.0010(9)
C11 0.0248(10) 0.0310(11) 0.0327(11) -0.0008(8) 0.0115(8) 0.0015(8)
C12 0.0228(9) 0.0351(11) 0.0291(10) 0.0030(8) 0.0078(8) 0.0017(8)
C13 0.0273(10) 0.0427(12) 0.0295(10) 0.0021(9) 0.0089(8) 0.0038(9)
C14 0.0270(10) 0.0444(12) 0.0251(10) -0.0017(9) 0.0088(8) 0.0034(9)
C15 0.0379(12) 0.0448(13) 0.0377(12) 0.0060(10) 0.0092(10) 0.0009(10)
C16 0.0381(12) 0.0603(16) 0.0365(12) 0.0085(11) 0.0044(10) 0.0157(12)
C17 0.0308(11) 0.0583(15) 0.0386(12) -0.0110(11) 0.0041(9) 0.0015(11)
C18 0.0417(13) 0.0420(13) 0.0411(12) -0.0113(10) 0.0096(10) -0.0022(10)
C19 0.0370(11) 0.0393(12) 0.0321(11) -0.0025(9) 0.0077(9) 0.0055(9)

loop_
_atom_type_symbol
_atom_type_description
_atom_type_scat_dispersion_real
_atom_type_scat_dispersion_imag
_atom_type_scat_source
C C 0.0181 0.0091 'International Tables Vol C Tables 4.2.6.8 and 6.1.1.4'
H H 0.0000 0.0000 'International Tables Vol C Tables 4.2.6.8 and 6.1.1.4'
N N 0.0311 0.0180 'International Tables Vol C Tables 4.2.6.8 and 6.1.1.4'
O O 0.0492 0.0322 'International Tables Vol C Tables 4.2.6.8 and 6.1.1.4'
S S 0.3331 0.5567 'International Tables Vol C Tables 4.2.6.8 and 6.1.1.4'

loop_
_geom_angle_atom_site_label_1
_geom_angle_atom_site_label_2
_geom_angle_atom_site_label_3
_geom_angle
O5 S1 O6 121.15(9)
O5 S1 N1 106.31(9)
O6 S1 N1 106.41(9)
O5 S1 C8 106.93(9)
O6 S1 C8 107.80(9)
N1 S1 C8 107.61(9)
C1 O1 H20 111.8(17)
C11 O3 H21 106.1(18)
C12 N1 S1 119.66(14)
C12 N1 H22 119.8(16)
S1 N1 H22 116.0(16)
O2 C1 O1 123.07(19)
O2 C1 C2 121.9(2)
O1 C1 C2 115.03(19)
C3 C2 C1 117.9(2)
C3 C2 C4 127.7(2)
C1 C2 C4 114.36(19)
C2 C3 C5 128.9(2)
C2 C3 H3 115.5
C5 C3 H3 115.5
C2 C4 H4A 109.5
C2 C4 H4B 109.5
H4A C4 H4B 109.5
C2 C4 H4C 109.5
H4A C4 H4C 109.5
H4B C4 H4C 109.5
C6 C5 C10 119.17(19)
C6 C5 C3 118.10(19)
C10 C5 C3 122.51(19)
C7 C6 C5 120.8(2)
C7 C6 H6 119.6
C5 C6 H6 119.6
C8 C7 C6 119.3(2)
C8 C7 H7 120.4
C6 C7 H7 120.4
C7 C8 C9 120.77(19)
C7 C8 S1 119.99(16)
C9 C8 S1 119.23(15)
C10 C9 C8 119.46(19)
C10 C9 H9 120.3
C8 C9 H9 120.3
C9 C10 C5 120.5(2)
C9 C10 H10 119.8
C5 C10 H10 119.8
O4 C11 O3 124.61(18)
O4 C11 C12 122.76(18)
O3 C11 C12 112.60(17)
N1 C12 C11 110.88(16)
N1 C12 C13 110.97(17)
C11 C12 C13 109.33(15)
N1 C12 H12 108.5
C11 C12 H12 108.5
C13 C12 H12 108.5
C14 C13 C12 111.66(16)
C14 C13 H13A 109.3
C12 C13 H13A 109.3
C14 C13 H13B 109.3
C12 C13 H13B 109.3
H13A C13 H13B 107.9
C19 C14 C15 118.5(2)
C19 C14 C13 120.73(19)
C15 C14 C13 120.7(2)
C16 C15 C14 120.8(2)
C16 C15 H15 119.6
C14 C15 H15 119.6
C15 C16 C17 119.9(2)
C15 C16 H16 120.0
C17 C16 H16 120.0
C18 C17 C16 119.5(2)
C18 C17 H17 120.3
C16 C17 H17 120.3
C17 C18 C19 120.2(2)
C17 C18 H18 119.9
C19 C18 H18 119.9
C18 C19 C14 121.0(2)
C18 C19 H19 119.5
C14 C19 H19 119.5

loop_
_geom_bond_atom_site_label_1
_geom_bond_atom_site_label_2
_geom_bond_distance
S1 O5 1.4286(15)
S1 O6 1.4299(15)
S1 N1 1.6146(16)
S1 C8 1.769(2)
O1 C1 1.321(3)
O1 H20 0.886(17)
O2 C1 1.233(3)
O3 C11 1.298(2)
O3 H21 0.812(16)
O4 C11 1.223(2)
N1 C12 1.454(2)
N1 H22 0.815(16)
C1 C2 1.491(3)
C2 C3 1.328(3)
C2 C4 1.496(3)
C3 C5 1.479(3)
C3 H3 0.9500
C4 H4A 0.9800
C4 H4B 0.9800
C4 H4C 0.9800
C5 C6 1.391(3)
C5 C10 1.398(3)
C6 C7 1.388(3)
C6 H6 0.9500
C7 C8 1.385(3)
C7 H7 0.9500
C8 C9 1.395(3)
C9 C10 1.383(3)
C9 H9 0.9500
C10 H10 0.9500
C11 C12 1.522(3)
C12 C13 1.533(3)
C12 H12 1.0000
C13 C14 1.512(3)
C13 H13A 0.9900
C13 H13B 0.9900
C14 C19 1.383(3)
C14 C15 1.387(3)
C15 C16 1.386(3)
C15 H15 0.9500
C16 C17 1.386(4)
C16 H16 0.9500
C17 C18 1.380(3)
C17 H17 0.9500
C18 C19 1.381(3)
C18 H18 0.9500
C19 H19 0.9500

loop_
_geom_hbond_atom_site_label_D
_geom_hbond_atom_site_label_H
_geom_hbond_atom_site_label_A
_geom_hbond_distance_DH
_geom_hbond_distance_HA
_geom_hbond_distance_DA
_geom_hbond_angle_DHA
_geom_hbond_site_symmetry_A
O1 H20 O4 0.886(17) 1.755(17) 2.6357(19) 172(2) 4_465
O3 H21 O2 0.812(16) 1.802(17) 2.603(2) 169(3) 4_766
N1 H22 O4 0.815(16) 2.156(17) 2.945(2) 163(2) 3_755

loop_
_geom_torsion_atom_site_label_1
_geom_torsion_atom_site_label_2
_geom_torsion_atom_site_label_3
_geom_torsion_atom_site_label_4
_geom_torsion
O5 S1 N1 C12 -40.01(16)
O6 S1 N1 C12 -170.40(14)
C8 S1 N1 C12 74.27(16)
O2 C1 C2 C3 173.3(2)
O1 C1 C2 C3 -8.2(3)
O2 C1 C2 C4 -4.2(3)
O1 C1 C2 C4 174.27(19)
C1 C2 C3 C5 178.28(19)
C4 C2 C3 C5 -4.6(4)
C2 C3 C5 C6 144.0(2)
C2 C3 C5 C10 -41.4(3)
C10 C5 C6 C7 0.4(3)
C3 C5 C6 C7 175.16(19)
C5 C6 C7 C8 -0.6(3)
C6 C7 C8 C9 0.5(3)
C6 C7 C8 S1 -178.26(16)
O5 S1 C8 C7 15.93(19)
O6 S1 C8 C7 147.65(16)
N1 S1 C8 C7 -97.94(17)
O5 S1 C8 C9 -162.84(16)
O6 S1 C8 C9 -31.11(19)
N1 S1 C8 C9 83.29(18)
C7 C8 C9 C10 -0.2(3)
S1 C8 C9 C10 178.51(16)
C8 C9 C10 C5 0.1(3)
C6 C5 C10 C9 -0.1(3)
C3 C5 C10 C9 -174.7(2)
S1 N1 C12 C11 93.99(17)
S1 N1 C12 C13 -144.30(14)
O4 C11 C12 N1 27.1(3)
O3 C11 C12 N1 -154.94(17)
O4 C11 C12 C13 -95.5(2)
O3 C11 C12 C13 82.4(2)
N1 C12 C13 C14 64.7(2)
C11 C12 C13 C14 -172.64(17)
C12 C13 C14 C19 -103.2(2)
C12 C13 C14 C15 74.5(2)
C19 C14 C15 C16 -1.8(3)
C13 C14 C15 C16 -179.6(2)
C14 C15 C16 C17 1.1(4)
C15 C16 C17 C18 1.0(4)
C16 C17 C18 C19 -2.2(3)
C17 C18 C19 C14 1.4(3)
C15 C14 C19 C18 0.6(3)
C13 C14 C19 C18 178.34(19)
